data_1562407
loop_
_publ_author_name
'Ge, Meng'
'Yang, Taimin'
'Wang, Yanzhi'
'Carraro, Francesco'
'Liang, Weibin'
'Doonan, Christian'
'Falcaro, Paolo'
'Zheng, Haoquan'
'Zou, Xiaodong'
'Huang, Zhehao'

_publ_section_title
;
 On the completeness of three-dimensional electron diffraction data for
 structural analysis of metal-organic frameworks.
;
_journal_issue 0
_journal_name_full 'Faraday discussions'
_journal_page_first 66
_journal_page_last 80
_journal_paper_doi 10.1039/d1fd00020a
_journal_volume 231
_journal_year 2021
_chemical_formula_sum 'C10 N5 O0.5 Zn1.5'
_chemical_formula_weight 296.23
_space_group_crystal_system monoclinic
_space_group_IT_number 14
_space_group_name_Hall '-P 2ybc'
_space_group_name_H-M_alt 'P 1 21/c 1'
_audit_creation_method SHELXL-2018/3
_audit_update_record
;
2021-02-19 deposited with the CCDC.	2021-05-04 downloaded from the CCDC.
;
_cell_angle_alpha 90
_cell_angle_beta 118.162(11)
_cell_angle_gamma 90
_cell_formula_units_Z 8
_cell_length_a 13.6540(19)
_cell_length_b 14.936(3)
_cell_length_c 14.311(2)
_cell_measurement_reflns_used 3615
_cell_measurement_temperature 293(2)
_cell_measurement_theta_max 0.899
_cell_measurement_theta_min 0.014
_cell_volume 2573.0(8)
_computing_structure_refinement 'SHELXL-2018/3 (Sheldrick, 2018)'
_computing_structure_solution 'SHELXT 2014/5 (Sheldrick, 2014)'
_diffrn_ambient_temperature 293(2)
_diffrn_measured_fraction_theta_full 0.728
_diffrn_measured_fraction_theta_max 0.720
_diffrn_measurement_device_type 'JEOL JEM-2100 LaB6'
_diffrn_measurement_method 'Continuous rotation electron diffraction'
_diffrn_radiation_type electron
_diffrn_radiation_wavelength 0.0251
_diffrn_reflns_av_R_equivalents 0.1281
_diffrn_reflns_av_unetI/netI 0.1483
_diffrn_reflns_Laue_measured_fraction_full 0.728
_diffrn_reflns_Laue_measured_fraction_max 0.720
_diffrn_reflns_limit_h_max 16
_diffrn_reflns_limit_h_min -16
_diffrn_reflns_limit_k_max 18
_diffrn_reflns_limit_k_min -18
_diffrn_reflns_limit_l_max 17
_diffrn_reflns_limit_l_min -17
_diffrn_reflns_number 9224
_diffrn_reflns_point_group_measured_fraction_full 0.728
_diffrn_reflns_point_group_measured_fraction_max 0.720
_diffrn_reflns_theta_full 0.863
_diffrn_reflns_theta_max 0.885
_diffrn_reflns_theta_min 0.075
_diffrn_source 'electron microscope'
_exptl_absorpt_coefficient_mu 0.000
_exptl_crystal_colour white
_exptl_crystal_density_diffrn 1.529
_exptl_crystal_description nano-crystals
_exptl_crystal_F_000 370
_exptl_crystal_size_max 0.0005
_exptl_crystal_size_mid 0.0005
_exptl_crystal_size_min 0.0003
_refine_diff_density_max 0.288
_refine_diff_density_min -0.156
_refine_diff_density_rms 0.048
_refine_ls_extinction_coef 973(21)
_refine_ls_extinction_expression Fc^*^=kFc[1+0.001xFc^2^\l^3^/sin(2\q)]^-1/4^
_refine_ls_extinction_method 'SHELXL-2018/3 (Sheldrick 2018)'
_refine_ls_goodness_of_fit_ref 1.540
_refine_ls_hydrogen_treatment undef
_refine_ls_matrix_type full
_refine_ls_number_parameters 302
_refine_ls_number_reflns 3615
_refine_ls_number_restraints 333
_refine_ls_restrained_S_all 1.485
_refine_ls_R_factor_all 0.2133
_refine_ls_R_factor_gt 0.1792
_refine_ls_shift/su_max 0.028
_refine_ls_shift/su_mean 0.000
_refine_ls_structure_factor_coef Fsqd
_refine_ls_weighting_details 'w=1/[\s^2^(Fo^2^)+(0.2000P)^2^] where P=(Fo^2^+2Fc^2^)/3'
_refine_ls_weighting_scheme calc
_refine_ls_wR_factor_gt 0.4562
_refine_ls_wR_factor_ref 0.4763
_reflns_Friedel_coverage 0.000
_reflns_number_gt 2420
_reflns_number_total 3615
_reflns_threshold_expression 'I > 2\s(I)'
_cod_data_source_file d1fd00020a1.cif
_cod_data_source_block M_A1
_cod_depositor_comments 'Adding full bibliography for 1562402--1562412.cif.'
_cod_original_sg_symbol_H-M 'P 21/c'
_cod_original_formula_sum 'C10 N5 O0.50 Zn1.50'
_cod_database_code 1562407
_shelx_shelxl_version_number 2018/3
_shelx_space_group_comment
;
The symmetry employed for this shelxl refinement is uniquely defined
by the following loop, which should always be used as a source of
symmetry information in preference to the above space-group names.
They are only intended as comments.
;

loop_
_space_group_symop_operation_xyz
'x, y, z'
'-x, y+1/2, -z+1/2'
'-x, -y, -z'
'x, -y-1/2, z-1/2'

loop_
_atom_site_label
_atom_site_type_symbol
_atom_site_fract_x
_atom_site_fract_y
_atom_site_fract_z
_atom_site_U_iso_or_equiv
_atom_site_adp_type
_atom_site_occupancy
_atom_site_site_symmetry_order
_atom_site_calc_flag
_atom_site_refinement_flags_posn
_atom_site_refinement_flags_adp
_atom_site_refinement_flags_occupancy
_atom_site_disorder_assembly
_atom_site_disorder_group
Zn1 Zn 0.2840(4) 0.3715(2) 0.7595(3) 0.0424(11) Uani 1 1 d . . . . .
Zn2 Zn 0.1234(4) 0.6474(2) 0.9764(3) 0.0508(12) Uani 1 1 d . . . . .
Zn3 Zn 0.2994(4) 0.6584(2) 0.4566(3) 0.0487(12) Uani 1 1 d . . . . .
N1 N 0.1966(11) 0.6134(6) 0.1319(8) 0.046(3) Uani 1 1 d D . . . .
N2 N 0.2557(11) 0.6150(6) 0.3074(8) 0.053(3) Uani 1 1 d D . . . .
N3 N 0.3346(12) 0.5515(7) 0.5592(10) 0.061(3) Uani 1 1 d D . . . .
N4 N 0.3381(11) 0.4550(7) 0.6790(8) 0.057(3) Uani 1 1 d D . . . .
N5 N 0.4083(10) 0.3120(6) 0.8884(7) 0.049(3) Uani 1 1 d D . . . .
N6 N 0.5516(13) 0.2263(7) 0.9849(8) 0.070(4) Uani 1 1 d D . . . .
N7 N 0.1851(12) 0.2745(7) 0.6564(8) 0.060(3) Uani 1 1 d D . . . .
N8 N 0.0393(11) 0.1827(6) 0.5731(8) 0.053(3) Uani 1 1 d D . . . .
N9 N 0.1881(11) 0.4456(6) 0.8057(8) 0.049(3) Uani 1 1 d D . . . .
N10 N 0.1310(10) 0.5445(7) 0.8890(8) 0.054(3) Uani 1 1 d D . . . .
O1 O 0.1816(14) 0.7336(8) 0.4562(10) 0.075(4) Uani 1 1 d . . . . .
C1 C 0.1086(10) 0.2212(6) 0.6653(8) 0.059(4) Uani 1 1 d D . . . .
C2 C 0.2733(12) 0.5036(7) 0.5911(8) 0.059(3) Uani 1 1 d D . . . .
C3 C 0.2169(10) 0.5077(6) 0.8808(8) 0.048(3) Uani 1 1 d D . . . .
C4 C 0.2158(10) 0.6660(6) 0.2169(7) 0.054(4) Uani 1 1 d D . . . .
C5 C 0.4912(11) 0.2633(7) 0.8902(8) 0.067(3) Uani 1 1 d D . . . .
C6 C 0.1482(15) 0.5058(10) 0.5369(13) 0.094(5) Uani 1 1 d D . . . .
C7 C 0.3354(14) 0.5367(9) 0.9485(12) 0.077(4) Uani 1 1 d D . . . .
C8 C 0.5026(12) 0.2498(8) 1.0448(9) 0.056(4) Uani 1 1 d D . . . .
C9 C 0.4119(12) 0.3025(8) 0.9851(9) 0.057(4) Uani 1 1 d D . . . .
C10 C 0.2616(14) 0.5269(7) 0.2781(9) 0.068(5) Uani 1 1 d D . . . .
C11 C 0.0771(14) 0.2055(9) 0.5041(10) 0.075(5) Uani 1 1 d D . . . .
C12 C 0.0744(13) 0.4403(8) 0.7621(10) 0.062(3) Uani 1 1 d D . . . .
C13 C 0.1658(12) 0.2638(8) 0.5541(9) 0.061(4) Uani 1 1 d D . . . .
C14 C 0.0386(13) 0.4987(8) 0.8146(10) 0.064(3) Uani 1 1 d D . . . .
C15 C 0.1078(16) 0.2106(9) 0.7699(10) 0.078(6) Uani 1 1 d D . . . .
C16 C 0.2243(14) 0.5262(7) 0.1690(9) 0.068(5) Uani 1 1 d D . . . .
C17 C 0.4472(14) 0.4711(8) 0.7051(11) 0.073(4) Uani 1 1 d D . . . .
C18 C 0.4435(15) 0.5289(10) 0.6273(12) 0.085(5) Uani 1 1 d D . . . .
C19 C 0.1986(15) 0.7648(8) 0.2134(11) 0.090(7) Uani 1 1 d D . . . .
C20 C 0.5176(14) 0.2489(9) 0.7994(10) 0.067(3) Uani 1 1 d D . . . .

loop_
_atom_site_aniso_label
_atom_site_aniso_U_11
_atom_site_aniso_U_22
_atom_site_aniso_U_33
_atom_site_aniso_U_23
_atom_site_aniso_U_13
_atom_site_aniso_U_12
Zn1 0.042(3) 0.0461(16) 0.0368(17) -0.0001(13) 0.0171(19) 0.0019(16)
Zn2 0.049(4) 0.0601(19) 0.0415(19) 0.0001(16) 0.020(2) 0.0118(19)
Zn3 0.043(4) 0.0614(19) 0.0396(18) 0.0023(15) 0.018(2) -0.0080(19)
N1 0.029(10) 0.057(5) 0.041(5) 0.001(4) 0.007(6) 0.009(5)
N2 0.063(11) 0.055(4) 0.041(5) 0.000(4) 0.025(6) -0.007(5)
N3 0.057(9) 0.065(6) 0.063(6) 0.013(5) 0.030(6) 0.006(6)
N4 0.062(9) 0.058(5) 0.052(6) 0.015(4) 0.027(6) 0.002(5)
N5 0.063(8) 0.050(4) 0.039(4) -0.001(4) 0.029(5) 0.010(5)
N6 0.095(12) 0.080(7) 0.048(6) 0.015(5) 0.045(7) 0.037(7)
N7 0.080(10) 0.064(5) 0.049(5) -0.014(4) 0.041(6) -0.026(6)
N8 0.067(10) 0.047(5) 0.053(5) -0.008(4) 0.034(6) -0.008(5)
N9 0.048(8) 0.048(4) 0.048(5) -0.005(4) 0.019(5) 0.003(5)
N10 0.044(9) 0.070(6) 0.050(6) 0.000(4) 0.024(6) 0.018(5)
O1 0.076(13) 0.083(7) 0.070(8) 0.005(6) 0.039(9) 0.012(7)
C1 0.078(11) 0.051(5) 0.059(6) -0.018(5) 0.042(7) -0.019(6)
C2 0.054(8) 0.073(7) 0.044(6) 0.012(5) 0.019(6) 0.000(6)
C3 0.037(8) 0.048(5) 0.048(6) -0.011(4) 0.012(5) 0.007(5)
C4 0.067(13) 0.058(5) 0.044(5) 0.010(4) 0.033(7) 0.012(6)
C5 0.071(10) 0.094(6) 0.044(5) 0.014(5) 0.033(6) 0.033(6)
C6 0.057(9) 0.097(10) 0.121(13) 0.048(10) 0.035(9) 0.004(10)
C7 0.032(10) 0.071(8) 0.108(11) -0.016(8) 0.017(8) -0.010(7)
C8 0.055(11) 0.076(7) 0.039(6) 0.010(5) 0.025(7) 0.016(7)
C9 0.058(11) 0.072(7) 0.049(6) 0.012(5) 0.032(7) 0.021(7)
C10 0.092(16) 0.062(6) 0.051(6) 0.005(5) 0.035(8) 0.019(7)
C11 0.082(14) 0.095(9) 0.058(7) -0.028(7) 0.041(8) -0.040(8)
C12 0.043(8) 0.068(7) 0.057(7) -0.013(5) 0.010(6) -0.005(6)
C13 0.058(12) 0.080(7) 0.053(6) -0.019(6) 0.032(7) -0.027(7)
C14 0.059(9) 0.068(7) 0.060(7) -0.005(5) 0.024(6) -0.002(6)
C15 0.103(18) 0.089(9) 0.056(7) -0.011(7) 0.050(10) -0.036(9)
C16 0.088(16) 0.059(5) 0.038(5) -0.005(5) 0.014(7) 0.011(7)
C17 0.054(9) 0.061(7) 0.080(9) 0.019(6) 0.014(7) -0.012(7)
C18 0.058(10) 0.097(10) 0.098(11) 0.038(8) 0.035(8) 0.011(9)
C19 0.16(2) 0.059(6) 0.076(10) 0.018(6) 0.077(14) 0.038(9)
C20 0.071(10) 0.094(6) 0.044(5) 0.014(5) 0.033(6) 0.033(6)

loop_
_atom_type_symbol
_atom_type_description
_atom_type_scat_dispersion_real
_atom_type_scat_dispersion_imag
_atom_type_scat_source
C C 0.0000 0.0000 'International Tables Vol C Tables 4.2.6.8 and 6.1.1.4'
N N 0.0000 0.0000 'International Tables Vol C Tables 4.2.6.8 and 6.1.1.4'
Zn Zn 0.0000 0.0000 'International Tables Vol C Tables 4.2.6.8 and 6.1.1.4'
O O 0.0000 0.0000 'International Tables Vol C Tables 4.2.6.8 and 6.1.1.4'

loop_
_geom_angle_atom_site_label_1
_geom_angle_atom_site_label_2
_geom_angle_atom_site_label_3
_geom_angle
_geom_angle_site_symmetry_1
_geom_angle_site_symmetry_3
_geom_angle_publ_flag
N7 Zn1 N9 108.0(5) . . ?
N7 Zn1 N4 108.3(4) . . ?
N9 Zn1 N4 107.9(4) . . ?
N7 Zn1 N5 109.1(5) . . ?
N9 Zn1 N5 109.3(4) . . ?
N4 Zn1 N5 114.0(5) . . ?
N10 Zn2 O1 116.3(5) . 4_576 ?
N10 Zn2 N1 110.3(4) . 1_556 ?
O1 Zn2 N1 110.7(5) 4_576 1_556 ?
N10 Zn2 N8 110.2(5) . 2_556 ?
O1 Zn2 N8 99.1(6) 4_576 2_556 ?
N1 Zn2 N8 109.6(4) 1_556 2_556 ?
O1 Zn3 N2 110.2(6) . . ?
O1 Zn3 N6 111.7(6) . 2_656 ?
N2 Zn3 N6 109.0(4) . 2_656 ?
O1 Zn3 N3 111.1(5) . . ?
N2 Zn3 N3 110.8(4) . . ?
N6 Zn3 N3 103.7(6) 2_656 . ?
C4 N1 C16 107.2(8) . . ?
C4 N1 Zn2 128.4(7) . 1_554 ?
C16 N1 Zn2 124.0(7) . 1_554 ?
C4 N2 C10 107.1(8) . . ?
C4 N2 Zn3 127.1(7) . . ?
C10 N2 Zn3 125.9(7) . . ?
C2 N3 C18 105.5(11) . . ?
C2 N3 Zn3 133.2(11) . . ?
C18 N3 Zn3 120.1(9) . . ?
C2 N4 C17 107.8(10) . . ?
C2 N4 Zn1 126.5(10) . . ?
C17 N4 Zn1 125.7(8) . . ?
C5 N5 C9 107.4(9) . . ?
C5 N5 Zn1 126.4(6) . . ?
C9 N5 Zn1 125.5(8) . . ?
C5 N6 C8 106.4(11) . . ?
C5 N6 Zn3 129.5(7) . 2_646 ?
C8 N6 Zn3 123.8(9) . 2_646 ?
C13 N7 C1 105.1(9) . . ?
C13 N7 Zn1 125.4(7) . . ?
C1 N7 Zn1 128.1(6) . . ?
C1 N8 C11 106.0(10) . . ?
C1 N8 Zn2 126.7(7) . 2_546 ?
C11 N8 Zn2 122.3(10) . 2_546 ?
C3 N9 C12 104.2(10) . . ?
C3 N9 Zn1 130.3(10) . . ?
C12 N9 Zn1 125.4(7) . . ?
C3 N10 C14 104.2(10) . . ?
C3 N10 Zn2 131.7(10) . . ?
C14 N10 Zn2 123.9(8) . . ?
Zn3 O1 Zn2 151.7(9) . 4_575 ?
N8 C1 N7 112.1(9) . . ?
N8 C1 C15 126.8(10) . . ?
N7 C1 C15 121.1(10) . . ?
N3 C2 N4 111.4(12) . . ?
N3 C2 C6 123.6(11) . . ?
N4 C2 C6 124.9(11) . . ?
N9 C3 N10 114.6(12) . . ?
N9 C3 C7 122.6(10) . . ?
N10 C3 C7 122.8(10) . . ?
N1 C4 N2 110.2(8) . . ?
N1 C4 C19 125.4(8) . . ?
N2 C4 C19 124.4(9) . . ?
N5 C5 N6 111.0(8) . . ?
N5 C5 C20 127.1(10) . . ?
N6 C5 C20 122.0(10) . . ?
N6 C8 C9 108.9(9) . . ?
N5 C9 C8 106.3(9) . . ?
C16 C10 N2 107.5(9) . . ?
N8 C11 C13 108.7(10) . . ?
N9 C12 C14 109.3(11) . . ?
N7 C13 C11 107.9(9) . . ?
N10 C14 C12 107.5(12) . . ?
N1 C16 C10 108.1(9) . . ?
C18 C17 N4 105.5(12) . . ?
C17 C18 N3 109.6(13) . . ?

loop_
_geom_bond_atom_site_label_1
_geom_bond_atom_site_label_2
_geom_bond_distance
_geom_bond_site_symmetry_2
_geom_bond_publ_flag
Zn1 N7 2.053(11) . ?
Zn1 N9 2.047(10) . ?
Zn1 N4 2.056(10) . ?
Zn1 N5 2.030(12) . ?
Zn2 N10 2.015(10) . ?
Zn2 O1 2.022(12) 4_576 ?
Zn2 N1 2.027(10) 1_556 ?
Zn2 N8 2.057(13) 2_556 ?
Zn3 O1 1.960(14) . ?
Zn3 N2 2.034(9) . ?
Zn3 N6 2.064(13) 2_656 ?
Zn3 N3 2.066(11) . ?
N1 C4 1.366(11) . ?
N1 C16 1.390(12) . ?
N2 C4 1.374(11) . ?
N2 C10 1.396(12) . ?
N3 C2 1.334(13) . ?
N3 C18 1.382(16) . ?
N4 C2 1.358(13) . ?
N4 C17 1.375(15) . ?
N5 C5 1.336(13) . ?
N5 C9 1.367(11) . ?
N6 C5 1.330(13) . ?
N6 C8 1.359(11) . ?
N7 C13 1.369(11) . ?
N7 C1 1.366(12) . ?
N8 C1 1.337(13) . ?
N8 C11 1.357(12) . ?
N9 C3 1.332(11) . ?
N9 C12 1.375(14) . ?
N10 C3 1.350(13) . ?
N10 C14 1.387(15) . ?
C1 C15 1.511(11) . ?
C2 C6 1.507(16) . ?
C3 C7 1.505(15) . ?
C4 C19 1.491(13) . ?
C5 C20 1.519(11) . ?
C8 C9 1.373(14) . ?
C10 C16 1.395(13) . ?
C11 C13 1.385(14) . ?
C12 C14 1.383(13) . ?
C17 C18 1.390(13) . ?
